data_1561780
loop_
_publ_author_name
'Mokrai, R\'eka'
'Sz\>ucs, R\'ozsa'
'Duffy, Matthew P.'
'Dorcet, Vincent'
'Roisnel, Thierry'
'Benk\>o, Zolt\'an'
'Nyul\'aszi, L\'aszl\'o'
'Bouit, Pierre-Antoine'
'Hissler, Muriel'

_publ_section_title
;
 Topologically diverse polycyclic aromatic hydrocarbons from pericyclic
 reactions with polyaromatic phospholes
;
_journal_issue 18
_journal_name_full 'New Journal of Chemistry'
_journal_page_first 8118
_journal_page_last 8124
_journal_paper_doi 10.1039/D1NJ01194D
_journal_volume 45
_journal_year 2021
_chemical_compound_source 'synthesis as described'
_chemical_formula_moiety 'C17 H15 Cu N4 O3, 3.5(H2 O)'
_chemical_formula_structural 'C17 H15 Cu N4 O3, 3.5(H2 O)'
_chemical_formula_sum 'C17 H22 Cu N4 O6.5'
_chemical_formula_weight 449.92
_space_group_IT_number 4
_space_group_name_Hall 'P 2yb'
_space_group_name_H-M_alt 'P 1 21 1'
_symmetry_cell_setting monoclinic
_symmetry_Int_Tables_number 4
_symmetry_space_group_name_Hall 'P 2yb'
_symmetry_space_group_name_H-M 'P 1 21 1'
_atom_sites_solution_hydrogens geom
_atom_sites_solution_primary direct
_atom_sites_solution_secondary difmap
_audit_block_doi 10.5517/cc6m9qt
_audit_conform_dict_location ftp://ftp.iucr.org/cifdics/cif_core2.1beta.dic
_audit_conform_dict_name cif_core.dic
_audit_conform_dict_version 2.1beta3
_audit_creation_date 1999-09-13T16:37:49-00:00
_audit_creation_method 'WinGX routine CIF_UPDATE'
_audit_update_record
;
2002-11-11 deposited with the CCDC.	2021-04-08 downloaded from the CCDC.
;
_cell_angle_alpha 90
_cell_angle_beta 99.440(10)
_cell_angle_gamma 90
_cell_formula_units_Z 4
_cell_length_a 8.984(8)
_cell_length_b 17.472(3)
_cell_length_c 12.480(3)
_cell_measurement_reflns_used 25
_cell_measurement_temperature 293(2)
_cell_measurement_theta_max 0
_cell_measurement_theta_min 0
_cell_measurement_wavelength 0.71073
_cell_volume 1932.4(18)
_computing_cell_refinement 'CAD4 Express (Enraf Nonius, 1994)'
_computing_data_collection 'CAD4 Express (Enraf Nonius, 1994)'
_computing_data_reduction 'XCAD4 (Harms & Wocadlo, 1995)'
_computing_molecular_graphics 'Ortep-3 for Windows (Farrugia, 1997)'
_computing_publication_material 'WinGX publication routines (Farrugia, 1998)'
_computing_structure_refinement 'SHELXL-97 (Sheldrick, 1997)'
_computing_structure_solution SHELXS
_diffrn_ambient_temperature 293(2)
_diffrn_detector 'scintillation LiI'
_diffrn_detector_dtime 1.195
_diffrn_measured_fraction_theta_full 0.955
_diffrn_measured_fraction_theta_max 0.955
_diffrn_measurement_device '\k-geometry diffractometer'
_diffrn_measurement_device_type 'Enraf Nonius CAD4'
_diffrn_measurement_method 'non-profiled omega/2theta scans'
_diffrn_orient_matrix_type
;
x-axis points to radiation source
the matrix is specified in reciprocal space
;
_diffrn_orient_matrix_UB_11 -0.29531E-1
_diffrn_orient_matrix_UB_12 0.01069
_diffrn_orient_matrix_UB_13 -0.79361E-1
_diffrn_orient_matrix_UB_21 0.11211E-1
_diffrn_orient_matrix_UB_22 0.56169E-1
_diffrn_orient_matrix_UB_23 0.14627E-1
_diffrn_orient_matrix_UB_31 0.10831
_diffrn_orient_matrix_UB_32 -0.2902E-2
_diffrn_orient_matrix_UB_33 -0.9274E-2
_diffrn_radiation_monochromator graphite
_diffrn_radiation_type MoK\a
_diffrn_radiation_wavelength 0.71073
_diffrn_reflns_av_R_equivalents 0.0641
_diffrn_reflns_av_sigmaI/netI 0.1781
_diffrn_reflns_limit_h_max 12
_diffrn_reflns_limit_h_min 0
_diffrn_reflns_limit_k_max 0
_diffrn_reflns_limit_k_min -24
_diffrn_reflns_limit_l_max 17
_diffrn_reflns_limit_l_min -17
_diffrn_reflns_number 6067
_diffrn_reflns_theta_full 30.42
_diffrn_reflns_theta_max 30.42
_diffrn_reflns_theta_min 2.3
_diffrn_source 'Enraf Nonius FR590'
_diffrn_standards_decay_% 0
_diffrn_standards_interval_count 79
_diffrn_standards_interval_time 60
_diffrn_standards_number 3
_exptl_absorpt_coefficient_mu 1.175
_exptl_absorpt_correction_T_max 0.9328
_exptl_absorpt_correction_T_min 0.5539
_exptl_absorpt_correction_type psi-scan
_exptl_absorpt_process_details
;
North A.C.T., Phillips D.C. & Mathews F.S. (1968) Acta. Cryst. A24, 351
Number of psi-scan sets used was   7
Theta correction was applied.
Averaged transmission function was used.
No Fourier smoothing was applied.
;
_exptl_crystal_colour -
_exptl_crystal_density_diffrn 1.546
_exptl_crystal_density_method 'not measured'
_exptl_crystal_description prism
_exptl_crystal_F_000 932
_exptl_crystal_size_max 0.57
_exptl_crystal_size_mid 0.2
_exptl_crystal_size_min 0.06
_refine_diff_density_max 0.416
_refine_diff_density_min -0.702
_refine_diff_density_rms 0.092
_refine_ls_abs_structure_details 'Flack H D (1983), Acta Cryst. A39, 876-881'
_refine_ls_abs_structure_Flack 0.001(18)
_refine_ls_extinction_method none
_refine_ls_goodness_of_fit_ref 0.972
_refine_ls_hydrogen_treatment mixed
_refine_ls_matrix_type full
_refine_ls_number_parameters 570
_refine_ls_number_reflns 5763
_refine_ls_number_restraints 28
_refine_ls_restrained_S_all 0.97
_refine_ls_R_factor_all 0.1886
_refine_ls_R_factor_gt 0.0427
_refine_ls_shift/su_max 0.095
_refine_ls_shift/su_mean 0.003
_refine_ls_structure_factor_coef Fsqd
_refine_ls_weighting_scheme calc
_refine_ls_wR_factor_gt 0.0927
_refine_ls_wR_factor_ref 0.1204
_reflns_number_gt 2996
_reflns_number_total 5763
_reflns_threshold_expression >2sigma(I)
_cod_data_source_file d1nj01194d2.cif
_cod_data_source_block pm38
_cod_depositor_comments
;
Adding full bibliography for 1561780--1561785.cif.

2022-04-28
Z value and formula fixed to values more according to usual
chemical conventions.                 miguel
;
_cod_original_formula_sum 'C34 H44 Cu2 N8 O13'
_cod_original_formula_weight 899.85
_cod_original_formula_moiety 'C34 H44 Cu2 N8 O13'
_cod_original_formula_units_Z 2
_cod_original_sg_symbol_H-M 'P 21'
_cod_database_code 1561780
_exptl_absorpt_factor_mur 0.192
_exptl_absorpt_correction_t_ave 0.7851
_diffrn_standards_decay_corr_max 1
_diffrn_standards_decay_corr_min 1

loop_
_symmetry_equiv_pos_as_xyz
'x, y, z'
'-x, y+1/2, -z'

loop_
_atom_site_label
_atom_site_type_symbol
_atom_site_fract_x
_atom_site_fract_y
_atom_site_fract_z
_atom_site_U_iso_or_equiv
_atom_site_adp_type
_atom_site_occupancy
_atom_site_symmetry_multiplicity
_atom_site_calc_flag
_atom_site_refinement_flags
_atom_site_disorder_assembly
_atom_site_disorder_group
Cu1 Cu 1.46395(9) 0.47081(5) 1.43182(6) 0.0356(2) Uani 1 1 d . . .
C2 C 1.5633(6) 0.4691(4) 1.6551(4) 0.0302(13) Uani 1 1 d . . .
C3 C 1.3957(7) 0.4477(4) 1.6488(5) 0.0315(15) Uani 1 1 d . . .
C5 C 1.7372(8) 0.5483(4) 1.4402(6) 0.0377(16) Uani 1 1 d . . .
C6 C 1.7528(8) 0.5094(5) 1.5516(5) 0.0434(18) Uani 1 1 d . . .
H61 H 1.8325 0.4713 1.5586 0.052 Uiso 1 1 calc R . .
H62 H 1.7786 0.547 1.6088 0.052 Uiso 1 1 calc R . .
C10 C 1.3741(9) 0.3856(5) 1.7259(6) 0.059(2) Uani 1 1 d . . .
H101 H 1.2708 0.3848 1.7367 0.088 Uiso 1 1 calc R . .
H102 H 1.4384 0.3944 1.7942 0.088 Uiso 1 1 calc R . .
H103 H 1.3992 0.3373 1.6968 0.088 Uiso 1 1 calc R . .
C21 C 1.2080(8) 0.5368(4) 1.2761(6) 0.0412(17) Uani 1 1 d . . .
H21 H 1.1964 0.57 1.3325 0.049 Uiso 1 1 calc R . .
C22 C 1.1167(9) 0.5464(5) 1.1770(6) 0.053(2) Uani 1 1 d . . .
H22 H 1.0426 0.584 1.1683 0.064 Uiso 1 1 calc R . .
C23 C 1.1349(9) 0.5009(5) 1.0921(6) 0.0484(19) Uani 1 1 d . . .
H23 H 1.0766 0.5086 1.0242 0.058 Uiso 1 1 calc R . .
C24 C 1.2426(7) 0.4422(4) 1.1079(5) 0.0343(16) Uani 1 1 d . . .
C25 C 1.3266(7) 0.4329(4) 1.2122(5) 0.0293(14) Uani 1 1 d . . .
C26 C 1.4316(7) 0.3717(4) 1.2326(5) 0.0305(14) Uani 1 1 d . . .
C27 C 1.4488(8) 0.3193(4) 1.1514(5) 0.0389(16) Uani 1 1 d . . .
C28 C 1.3612(9) 0.3292(5) 1.0445(6) 0.053(2) Uani 1 1 d . . .
H28 H 1.3708 0.2946 0.9895 0.063 Uiso 1 1 calc R . .
C29 C 1.2640(9) 0.3897(5) 1.0244(5) 0.0475(19) Uani 1 1 d . . .
H29 H 1.2107 0.3968 0.9546 0.057 Uiso 1 1 calc R . .
C30 C 1.5503(9) 0.2585(4) 1.1775(7) 0.0486(19) Uani 1 1 d . . .
H30 H 1.568 0.2234 1.125 0.058 Uiso 1 1 calc R . .
C31 C 1.6220(9) 0.2525(5) 1.2822(6) 0.052(2) Uani 1 1 d . . .
H31 H 1.6864 0.2114 1.3022 0.062 Uiso 1 1 calc R . .
C32 C 1.6009(8) 0.3060(4) 1.3580(5) 0.0402(17) Uani 1 1 d . . .
H32 H 1.6543 0.3009 1.4281 0.048 Uiso 1 1 calc R . .
N1 N 1.6102(6) 0.4731(4) 1.5615(4) 0.0360(12) Uani 1 1 d . . .
N5 N 1.3305(7) 0.4284(4) 1.5347(5) 0.0411(15) Uani 1 1 d D . .
H51 H 1.340(8) 0.3798(14) 1.533(7) 0.062 Uiso 1 1 d D . .
H52 H 1.241(4) 0.447(4) 1.523(6) 0.062 Uiso 1 1 d D . .
N20 N 1.3115(6) 0.4824(3) 1.2944(4) 0.0317(13) Uani 1 1 d . . .
N33 N 1.5070(6) 0.3652(3) 1.3361(4) 0.0347(13) Uani 1 1 d . . .
O3 O 1.6400(5) 0.4828(3) 1.7460(3) 0.0455(13) Uani 1 1 d . . .
O8 O 1.8423(6) 0.5882(4) 1.4197(4) 0.0632(18) Uani 1 1 d . . .
O9 O 1.6185(6) 0.5365(3) 1.3738(4) 0.0440(13) Uani 1 1 d . . .
Cu1' Cu 0.84622(8) 0.24043(4) 0.91149(5) 0.02985(19) Uani 1 1 d . . .
C2' C 0.7256(7) 0.2533(4) 0.6901(5) 0.0320(16) Uani 1 1 d . . .
C4' C 0.8744(7) 0.2951(4) 0.6941(5) 0.0347(15) Uani 1 1 d . . .
C6' C 0.5656(7) 0.1879(4) 0.7975(5) 0.0351(15) Uani 1 1 d . . .
H6'1 H 0.5535 0.1439 0.7495 0.042 Uiso 1 1 calc R . .
H6'2 H 0.4785 0.2209 0.7783 0.042 Uiso 1 1 calc R . .
C7' C 0.5770(8) 0.1622(4) 0.9136(5) 0.0341(15) Uani 1 1 d . . .
C10' C 0.9589(9) 0.2683(6) 0.6049(6) 0.066(3) Uani 1 1 d . . .
H104 H 0.9801 0.2146 0.6135 0.098 Uiso 1 1 calc R . .
H105 H 1.0518 0.2961 0.6096 0.098 Uiso 1 1 calc R . .
H106 H 0.898 0.2773 0.5353 0.098 Uiso 1 1 calc R . .
C21' C 1.1067(8) 0.1689(4) 1.0601(6) 0.0392(17) Uani 1 1 d . . .
H21' H 1.1144 0.1371 1.0015 0.047 Uiso 1 1 calc R . .
C22' C 1.2002(7) 0.1544(4) 1.1591(6) 0.0416(17) Uani 1 1 d . . .
H22' H 1.2689 0.1142 1.1661 0.05 Uiso 1 1 calc R . .
C23' C 1.1880(8) 0.2008(5) 1.2448(6) 0.049(2) Uani 1 1 d . . .
H23' H 1.2473 0.1915 1.3119 0.059 Uiso 1 1 calc R . .
C24' C 1.0873(8) 0.2619(4) 1.2328(5) 0.0380(17) Uani 1 1 d . . .
C25' C 0.9964(7) 0.2720(4) 1.1312(5) 0.0299(15) Uani 1 1 d . . .
C26' C 0.8915(7) 0.3355(4) 1.1140(5) 0.0288(13) Uani 1 1 d . . .
C27' C 0.8798(8) 0.3850(4) 1.1997(5) 0.0373(16) Uani 1 1 d . . .
C28' C 0.9677(9) 0.3725(5) 1.3027(6) 0.052(2) Uani 1 1 d . . .
H28' H 0.9572 0.4048 1.3602 0.062 Uiso 1 1 calc R . .
C29' C 1.0677(9) 0.3136(5) 1.3184(5) 0.049(2) Uani 1 1 d . . .
H29' H 1.1251 0.3066 1.3868 0.058 Uiso 1 1 calc R . .
C30' C 0.7757(8) 0.4452(4) 1.1779(6) 0.0467(19) Uani 1 1 d . . .
H30' H 0.7615 0.4791 1.2328 0.056 Uiso 1 1 calc R . .
C31' C 0.6958(8) 0.4539(4) 1.0763(6) 0.0461(19) Uani 1 1 d . . .
H31' H 0.6275 0.494 1.0604 0.055 Uiso 1 1 calc R . .
C32' C 0.7186(8) 0.4013(4) 0.9963(6) 0.0444(17) Uani 1 1 d . . .
H32' H 0.6646 0.408 0.9267 0.053 Uiso 1 1 calc R . .
N1' N 0.7004(6) 0.2287(4) 0.7853(4) 0.0333(14) Uani 1 1 d . . .
N5' N 0.9692(6) 0.2878(3) 0.8044(4) 0.0335(13) Uani 1 1 d D . .
H5'1 H 0.990(7) 0.3320(19) 0.831(6) 0.05 Uiso 1 1 d D . .
H5'2 H 1.036(6) 0.253(3) 0.805(6) 0.05 Uiso 1 1 d D . .
N20' N 1.0085(6) 0.2253(3) 1.0457(4) 0.0300(13) Uani 1 1 d . . .
N33' N 0.8108(6) 0.3434(3) 1.0131(4) 0.0309(12) Uani 1 1 d . . .
O3' O 0.6398(6) 0.2461(4) 0.6027(4) 0.0608(16) Uani 1 1 d . . .
O8' O 0.4664(5) 0.1297(3) 0.9426(4) 0.0454(13) Uani 1 1 d . . .
O9' O 0.7024(5) 0.1736(3) 0.9767(3) 0.0362(11) Uani 1 1 d . . .
OW1 O 0.3304(6) 0.2414(4) 0.5253(5) 0.0704(16) Uani 1 1 d D . .
HW1A H 0.411(6) 0.243(6) 0.567(6) 0.106 Uiso 1 1 d D . .
HW1B H 0.280(9) 0.210(5) 0.555(7) 0.106 Uiso 1 1 d D . .
OW2 O 0.1912(6) 0.1561(4) 0.7962(4) 0.0520(14) Uani 1 1 d D . .
HW2A H 0.208(9) 0.147(5) 0.735(3) 0.078 Uiso 1 1 d D . .
HW2B H 0.267(6) 0.146(5) 0.840(5) 0.078 Uiso 1 1 d D . .
OW3 O 0.5610(7) 0.0481(5) 1.1310(6) 0.090(2) Uani 1 1 d D . .
HW3A H 0.518(11) 0.066(7) 1.074(5) 0.135 Uiso 1 1 d D . .
HW3B H 0.501(10) 0.037(7) 1.171(7) 0.135 Uiso 1 1 d D . .
OW4 O 0.8464(8) 0.0862(5) 1.1982(7) 0.090(2) Uani 1 1 d D . .
HW4A H 0.760(5) 0.075(8) 1.176(8) 0.135 Uiso 1 1 d D . .
HW4B H 0.872(12) 0.081(9) 1.263(3) 0.135 Uiso 1 1 d D . .
OW5 O 1.9565(7) 0.4601(4) 1.8219(5) 0.0630(16) Uani 1 1 d D . .
HW5A H 1.871(4) 0.466(6) 1.792(7) 0.095 Uiso 1 1 d D . .
HW5B H 2.009(8) 0.494(4) 1.803(8) 0.095 Uiso 1 1 d D . .
OW6 O 0.6272(15) 0.1088(6) 0.4910(11) 0.148(4) Uani 1 1 d D . .
HW6A H 0.61(2) 0.152(5) 0.514(16) 0.222 Uiso 1 1 d D . .
HW6B H 0.703(14) 0.115(10) 0.461(15) 0.222 Uiso 1 1 d D . .
OW7 O 2.1087(10) 0.5664(9) 1.5628(10) 0.150(5) Uani 1 1 d D . .
HW7A H 2.05(2) 0.544(10) 1.516(13) 0.226 Uiso 1 1 d D . .
HW7B H 2.10(2) 0.613(3) 1.549(18) 0.226 Uiso 1 1 d D . .

loop_
_atom_site_aniso_label
_atom_site_aniso_U_11
_atom_site_aniso_U_22
_atom_site_aniso_U_33
_atom_site_aniso_U_23
_atom_site_aniso_U_13
_atom_site_aniso_U_12
Cu1 0.0387(5) 0.0455(5) 0.0213(4) -0.0015(4) 0.0007(3) -0.0026(4)
C2 0.032(3) 0.034(3) 0.023(3) 0.001(3) 0.000(2) 0.003(3)
C3 0.031(3) 0.037(4) 0.026(3) -0.002(3) 0.003(3) -0.005(3)
C5 0.033(4) 0.042(4) 0.039(4) -0.005(3) 0.007(3) -0.001(3)
C6 0.037(4) 0.066(5) 0.025(3) 0.007(3) -0.001(3) -0.007(4)
C10 0.063(5) 0.072(6) 0.041(4) 0.005(4) 0.007(4) -0.024(4)
C21 0.044(4) 0.039(4) 0.039(4) 0.006(3) 0.001(3) 0.010(3)
C22 0.046(5) 0.055(5) 0.055(5) 0.014(4) -0.001(4) 0.007(4)
C23 0.041(4) 0.062(5) 0.039(4) 0.013(4) -0.003(3) -0.005(4)
C24 0.028(3) 0.045(4) 0.028(3) 0.006(3) -0.002(3) -0.007(3)
C25 0.034(4) 0.031(3) 0.021(3) 0.005(3) 0.000(3) -0.010(3)
C26 0.035(3) 0.034(3) 0.023(3) -0.001(3) 0.004(3) -0.005(3)
C27 0.040(4) 0.043(4) 0.035(4) -0.006(3) 0.012(3) -0.013(3)
C28 0.066(5) 0.062(6) 0.033(4) -0.019(4) 0.017(4) -0.022(5)
C29 0.058(5) 0.060(5) 0.022(3) -0.009(3) -0.001(3) -0.011(4)
C30 0.054(4) 0.039(5) 0.058(5) -0.008(3) 0.023(4) -0.007(3)
C31 0.060(5) 0.039(5) 0.060(5) 0.010(4) 0.019(4) 0.008(4)
C32 0.042(4) 0.047(4) 0.033(4) 0.002(3) 0.007(3) 0.004(3)
N1 0.034(3) 0.048(3) 0.026(2) 0.001(3) 0.004(2) -0.008(3)
N5 0.043(4) 0.052(4) 0.025(3) 0.002(3) -0.007(3) -0.003(3)
N20 0.030(3) 0.036(4) 0.027(3) -0.001(3) 0.000(2) 0.001(3)
N33 0.044(3) 0.039(3) 0.021(2) 0.000(2) 0.006(2) 0.000(3)
O3 0.041(3) 0.073(4) 0.020(2) -0.005(2) -0.0006(18) -0.019(3)
O8 0.055(4) 0.087(5) 0.046(3) 0.022(3) 0.003(3) -0.031(3)
O9 0.045(3) 0.059(3) 0.026(2) 0.009(2) 0.002(2) -0.009(3)
Cu1' 0.0307(4) 0.0354(4) 0.0223(4) -0.0007(4) 0.0010(3) -0.0029(4)
C2' 0.035(3) 0.035(4) 0.025(3) 0.007(3) 0.002(2) 0.000(3)
C4' 0.025(3) 0.048(4) 0.029(3) 0.007(3) -0.001(3) -0.004(3)
C6' 0.036(4) 0.044(4) 0.024(3) 0.003(3) 0.000(3) -0.002(3)
C7' 0.041(4) 0.031(4) 0.030(3) 0.007(3) 0.005(3) -0.004(3)
C10' 0.041(4) 0.128(9) 0.030(4) -0.009(4) 0.012(3) -0.003(5)
C21' 0.034(4) 0.034(4) 0.048(4) -0.004(3) 0.003(3) -0.001(3)
C22' 0.024(3) 0.043(4) 0.055(4) 0.006(4) 0.001(3) 0.007(3)
C23' 0.037(4) 0.057(5) 0.046(4) 0.013(4) -0.017(3) -0.003(4)
C24' 0.035(4) 0.048(5) 0.029(3) 0.000(3) -0.003(3) -0.015(3)
C25' 0.032(4) 0.031(3) 0.026(3) 0.004(3) 0.004(3) -0.006(3)
C26' 0.027(3) 0.032(3) 0.028(3) 0.003(3) 0.006(3) -0.008(3)
C27' 0.039(4) 0.043(4) 0.030(3) -0.005(3) 0.008(3) -0.008(3)
C28' 0.068(5) 0.057(5) 0.028(4) -0.013(3) 0.002(4) -0.010(4)
C29' 0.050(4) 0.069(6) 0.022(3) 0.002(3) -0.007(3) -0.020(4)
C30' 0.053(5) 0.045(5) 0.047(4) -0.015(3) 0.022(4) -0.005(4)
C31' 0.046(4) 0.042(5) 0.054(4) 0.002(4) 0.016(4) 0.009(3)
C32' 0.046(4) 0.043(4) 0.043(4) 0.003(3) 0.007(3) 0.002(4)
N1' 0.030(3) 0.045(4) 0.024(2) 0.004(3) 0.001(2) -0.006(3)
N5' 0.030(3) 0.040(3) 0.031(3) 0.001(2) 0.005(2) -0.001(3)
N20' 0.028(3) 0.031(4) 0.031(3) 0.000(2) 0.003(2) 0.001(2)
N33' 0.033(3) 0.030(3) 0.029(3) 0.000(2) 0.005(2) 0.004(2)
O3' 0.054(3) 0.098(4) 0.028(2) 0.012(3) -0.003(2) -0.023(4)
O8' 0.043(3) 0.057(3) 0.037(3) 0.008(2) 0.005(2) -0.015(2)
O9' 0.036(3) 0.047(3) 0.026(2) 0.003(2) 0.0046(19) -0.007(2)
OW1 0.057(4) 0.080(4) 0.065(4) 0.010(4) -0.018(3) -0.014(4)
OW2 0.041(3) 0.070(4) 0.045(3) -0.007(3) 0.006(2) 0.011(3)
OW3 0.057(4) 0.133(6) 0.074(5) 0.060(5) -0.005(3) -0.014(4)
OW4 0.049(4) 0.073(5) 0.151(7) -0.009(5) 0.025(4) -0.006(4)
OW5 0.056(4) 0.051(4) 0.074(4) 0.013(3) -0.016(3) -0.005(3)
OW6 0.188(12) 0.112(7) 0.161(10) -0.009(7) 0.078(8) -0.013(8)
OW7 0.048(5) 0.242(13) 0.153(9) 0.075(10) -0.011(5) 0.008(7)

loop_
_atom_type_symbol
_atom_type_description
_atom_type_scat_dispersion_real
_atom_type_scat_dispersion_imag
_atom_type_scat_source
Cu Cu 0.3201 1.2651 'International Tables Vol C Tables 4.2.6.8 and 6.1.1.4'
C C 0.0033 0.0016 'International Tables Vol C Tables 4.2.6.8 and 6.1.1.4'
N N 0.0061 0.0033 'International Tables Vol C Tables 4.2.6.8 and 6.1.1.4'
O O 0.0106 0.006 'International Tables Vol C Tables 4.2.6.8 and 6.1.1.4'
H H 0 0 'International Tables Vol C Tables 4.2.6.8 and 6.1.1.4'

loop_
_citation_id
_citation_doi
_citation_year
1 10.1016/S0162-0134(03)00121-1 2003

loop_
_geom_angle_atom_site_label_1
_geom_angle_atom_site_label_2
_geom_angle_atom_site_label_3
_geom_angle
_geom_angle_site_symmetry_1
_geom_angle_site_symmetry_3
_geom_angle_publ_flag
N1 Cu1 N20 173.1(3) . . ?
N1 Cu1 O9 82.8(2) . . ?
N20 Cu1 O9 92.8(2) . . ?
N1 Cu1 N5 82.4(2) . . ?
N20 Cu1 N5 100.6(2) . . ?
O9 Cu1 N5 160.3(2) . . ?
N1 Cu1 N33 108.1(3) . . ?
N20 Cu1 N33 77.6(2) . . ?
O9 Cu1 N33 95.0(2) . . ?
N5 Cu1 N33 101.9(2) . . ?
O3 C2 N1 126.2(6) . . ?
O3 C2 C3 118.8(5) . . ?
N1 C2 C3 115.0(5) . . ?
C10 C3 N5 112.5(6) . . ?
C10 C3 C2 112.0(6) . . ?
N5 C3 C2 109.4(5) . . ?
O8 C5 O9 123.4(7) . . ?
O8 C5 C6 118.7(6) . . ?
O9 C5 C6 117.9(6) . . ?
N1 C6 C5 108.7(6) . . ?
N20 C21 C22 122.7(7) . . ?
C23 C22 C21 120.0(7) . . ?
C22 C23 C24 119.2(7) . . ?
C23 C24 C25 118.0(7) . . ?
C23 C24 C29 122.7(6) . . ?
C25 C24 C29 119.2(6) . . ?
N20 C25 C24 121.2(6) . . ?
N20 C25 C26 119.1(5) . . ?
C24 C25 C26 119.6(6) . . ?
N33 C26 C27 122.6(6) . . ?
N33 C26 C25 116.5(6) . . ?
C27 C26 C25 120.9(6) . . ?
C26 C27 C30 118.3(6) . . ?
C26 C27 C28 118.9(7) . . ?
C30 C27 C28 122.8(7) . . ?
C29 C28 C27 119.8(7) . . ?
C28 C29 C24 121.5(6) . . ?
C31 C30 C27 117.9(7) . . ?
C30 C31 C32 121.0(7) . . ?
N33 C32 C31 122.9(7) . . ?
C2 N1 C6 121.1(6) . . ?
C2 N1 Cu1 118.6(4) . . ?
C6 N1 Cu1 115.5(4) . . ?
C3 N5 Cu1 110.0(4) . . ?
C21 N20 C25 118.6(6) . . ?
C21 N20 Cu1 125.3(5) . . ?
C25 N20 Cu1 115.9(4) . . ?
C32 N33 C26 117.3(6) . . ?
C32 N33 Cu1 132.8(4) . . ?
C26 N33 Cu1 109.3(4) . . ?
C5 O9 Cu1 114.5(4) . . ?
N1' Cu1' O9' 82.6(2) . . ?
N1' Cu1' N5' 82.8(2) . . ?
O9' Cu1' N5' 162.3(2) . . ?
N1' Cu1' N20' 166.3(3) . . ?
O9' Cu1' N20' 90.71(19) . . ?
N5' Cu1' N20' 101.4(2) . . ?
N1' Cu1' N33' 114.4(2) . . ?
O9' Cu1' N33' 94.37(19) . . ?
N5' Cu1' N33' 100.7(2) . . ?
N20' Cu1' N33' 77.9(2) . . ?
O3' C2' N1' 126.0(6) . . ?
O3' C2' C4' 119.8(6) . . ?
N1' C2' C4' 114.1(5) . . ?
N5' C4' C2' 110.8(5) . . ?
N5' C4' C10' 111.7(6) . . ?
C2' C4' C10' 111.8(6) . . ?
N1' C6' C7' 109.0(5) . . ?
O8' C7' O9' 123.7(6) . . ?
O8' C7' C6' 118.9(6) . . ?
O9' C7' C6' 117.4(6) . . ?
N20' C21' C22' 123.3(7) . . ?
C23' C22' C21' 118.2(7) . . ?
C22' C23' C24' 120.4(6) . . ?
C23' C24' C25' 117.7(6) . . ?
C23' C24' C29' 124.2(6) . . ?
C25' C24' C29' 118.1(7) . . ?
N20' C25' C24' 121.6(6) . . ?
N20' C25' C26' 118.5(5) . . ?
C24' C25' C26' 119.9(6) . . ?
N33' C26' C27' 123.7(6) . . ?
N33' C26' C25' 116.9(6) . . ?
C27' C26' C25' 119.4(6) . . ?
C26' C27' C30' 116.6(6) . . ?
C26' C27' C28' 120.1(7) . . ?
C30' C27' C28' 123.2(7) . . ?
C29' C28' C27' 120.4(7) . . ?
C28' C29' C24' 122.0(6) . . ?
C31' C30' C27' 119.8(6) . . ?
C30' C31' C32' 118.4(7) . . ?
N33' C32' C31' 124.0(7) . . ?
C2' N1' C6' 122.1(5) . . ?
C2' N1' Cu1' 121.2(4) . . ?
C6' N1' Cu1' 116.6(4) . . ?
C4' N5' Cu1' 110.3(4) . . ?
C21' N20' C25' 118.7(6) . . ?
C21' N20' Cu1' 125.4(5) . . ?
C25' N20' Cu1' 115.2(4) . . ?
C32' N33' C26' 117.3(6) . . ?
C32' N33' Cu1' 132.4(5) . . ?
C26' N33' Cu1' 109.8(4) . . ?
C7' O9' Cu1' 113.6(4) . . ?

loop_
_geom_bond_atom_site_label_1
_geom_bond_atom_site_label_2
_geom_bond_distance
_geom_bond_site_symmetry_2
_geom_bond_publ_flag
Cu1 N1 1.911(5) . ?
Cu1 N20 2.022(5) . ?
Cu1 O9 2.025(5) . ?
Cu1 N5 2.035(6) . ?
Cu1 N33 2.266(5) . ?
C2 O3 1.250(7) . ?
C2 N1 1.307(7) . ?
C2 C3 1.541(9) . ?
C3 C10 1.484(9) . ?
C3 N5 1.486(8) . ?
C5 O8 1.235(9) . ?
C5 O9 1.256(8) . ?
C5 C6 1.533(9) . ?
C6 N1 1.453(9) . ?
C21 N20 1.323(9) . ?
C21 C22 1.378(10) . ?
C22 C23 1.355(11) . ?
C23 C24 1.402(10) . ?
C24 C25 1.403(9) . ?
C24 C29 1.425(10) . ?
C25 N20 1.366(8) . ?
C25 C26 1.421(9) . ?
C26 N33 1.361(7) . ?
C26 C27 1.394(9) . ?
C27 C30 1.402(10) . ?
C27 C28 1.444(10) . ?
C28 C29 1.368(11) . ?
C30 C31 1.363(11) . ?
C31 C32 1.365(10) . ?
C32 N33 1.335(9) . ?
Cu1' N1' 1.887(5) . ?
Cu1' O9' 2.010(5) . ?
Cu1' N5' 2.044(6) . ?
Cu1' N20' 2.049(5) . ?
Cu1' N33' 2.254(5) . ?
C2' O3' 1.235(7) . ?
C2' N1' 1.317(8) . ?
C2' C4' 1.516(9) . ?
C4' N5' 1.500(8) . ?
C4' C10' 1.520(9) . ?
C6' N1' 1.434(8) . ?
C6' C7' 1.504(9) . ?
C7' O8' 1.249(8) . ?
C7' O9' 1.280(8) . ?
C21' N20' 1.315(9) . ?
C21' C22' 1.398(9) . ?
C22' C23' 1.361(10) . ?
C23' C24' 1.392(10) . ?
C24' C25' 1.403(8) . ?
C24' C29' 1.431(10) . ?
C25' N20' 1.361(8) . ?
C25' C26' 1.449(9) . ?
C26' N33' 1.353(8) . ?
C26' C27' 1.393(9) . ?
C27' C30' 1.404(10) . ?
C27' C28' 1.411(10) . ?
C28' C29' 1.359(11) . ?
C30' C31' 1.359(10) . ?
C31' C32' 1.397(10) . ?
C32' N33' 1.302(9) . ?
